data_1528677
loop_
_publ_author_name
'Larregola, S.A.'
'Hernandez, M.G.'
'Alonso, J.A.'
'Fernandez-Diaz, M.T.'
'Pedregosa, J.C.'

_publ_section_title
;
 B-site disordering in Ba3 Ln2 Mo O9 (Ln = Ho, Er) perovskites: a neutron
 diffraction study
;
_journal_name_full 'Journal of Solid State Chemistry'
_journal_page_first 1492
_journal_page_last 1498
_journal_volume 182
_journal_year 2009
_chemical_formula_sum 'Ba Er0.667 Mo0.333 O3'
_chemical_name_systematic 'Ba (Er0.667 Mo0.333) O3'
_space_group_IT_number 140
_symmetry_space_group_name_Hall '-I 4 2c'
_symmetry_space_group_name_H-M 'I 4/m c m'
_cell_angle_alpha 90
_cell_angle_beta 90
_cell_angle_gamma 90
_cell_formula_units_Z 4
_cell_length_a 5.9977
_cell_length_b 5.9977
_cell_length_c 8.5178
_cell_volume 306.406
_citation_journal_id_ASTM JSSCBI
_cod_data_source_file Larregola_JSSCBI_2009_1759.cif
_cod_data_source_block Ba1Er0.667Mo0.333O3
_cod_original_cell_volume 306.4058
_cod_original_formula_sum 'Ba1 Er0.667 Mo0.333 O3'
_cod_database_code 1528677

loop_
_symmetry_equiv_pos_as_xyz
x,y,z
-y,x,z
-x,-y,z
y,-x,z
x,-y,-z+1/2
y,x,-z+1/2
-x,y,-z+1/2
-y,-x,-z+1/2
-x,-y,-z
y,-x,-z
x,y,-z
-y,x,-z
-x,y,z-1/2
-y,-x,z-1/2
x,-y,z-1/2
y,x,z-1/2
x+1/2,y+1/2,z+1/2
-y+1/2,x+1/2,z+1/2
-x+1/2,-y+1/2,z+1/2
y+1/2,-x+1/2,z+1/2
x+1/2,-y+1/2,-z+1
y+1/2,x+1/2,-z+1
-x+1/2,y+1/2,-z+1
-y+1/2,-x+1/2,-z+1
-x+1/2,-y+1/2,-z+1/2
y+1/2,-x+1/2,-z+1/2
x+1/2,y+1/2,-z+1/2
-y+1/2,x+1/2,-z+1/2
-x+1/2,y+1/2,z
-y+1/2,-x+1/2,z
x+1/2,-y+1/2,z
y+1/2,x+1/2,z

loop_
_atom_site_label
_atom_site_type_symbol
_atom_site_fract_x
_atom_site_fract_y
_atom_site_fract_z
_atom_site_occupancy
_atom_site_U_iso_or_equiv
O2 O-2 0.2247 0.7247 0 1 0.0
Ba1 Ba+2 0 0.5 0.25 1 0.0
O1 O-2 0 0 0.25 1 0.0
Er1 Er+3 0 0 0 0.6667 0.0
Mo1 Mo+6 0 0 0 0.3333 0.0
